data_7228263
loop_
_publ_author_name
'Mahmoudi, Ghodrat'
'Khandar, AliAkbar'
'White, Jonathan'
'Mitoraj, Mariusz Pawe\/l'
'Sekhar Jena, Himanshu'
'Van Der Voort, Pascal'
'Qureshi, Naseem'
'Kirillov, Alexander'
'Robeyns, Koen'
'Safin, Damir'

_publ_section_title
;
 Polar protic solvent-trapping polymorphism of the HgII-hydrazone
 coordination polymer: experimental and theoretical findings
;
_journal_name_full CrystEngComm
_journal_paper_doi 10.1039/C7CE00626H
_journal_year 2017
_chemical_formula_sum 'C12 H10 N4 O'
_chemical_formula_weight 226.24
_space_group_crystal_system triclinic
_space_group_IT_number 2
_space_group_name_Hall '-P 1'
_space_group_name_H-M_alt 'P -1'
_symmetry_space_group_name_Hall '-P 1'
_symmetry_space_group_name_H-M 'P -1'
_atom_sites_solution_hydrogens mixed
_audit_creation_method SHELXL-2016/6
_audit_update_record
;
2017-03-26 deposited with the CCDC.
2017-05-15 downloaded from the CCDC.
;
_cell_angle_alpha 67.807(18)
_cell_angle_beta 79.669(11)
_cell_angle_gamma 81.247(11)
_cell_formula_units_Z 4
_cell_length_a 7.6439(7)
_cell_length_b 11.271(2)
_cell_length_c 13.576(3)
_cell_measurement_reflns_used 5275
_cell_measurement_temperature 130.0(1)
_cell_measurement_theta_max 29.0973
_cell_measurement_theta_min 2.9654
_cell_volume 1060.8(3)
_computing_cell_refinement
;
CrysAlisPro, Agilent Technologies,
Version 1.171.35.19 (release 27-10-2011 CrysAlis171 .NET)
(compiled Oct 27 2011,15:02:11)
;
_computing_data_collection
;
CrysAlisPro, Agilent Technologies,
Version 1.171.35.19 (release 27-10-2011 CrysAlis171 .NET)
(compiled Oct 27 2011,15:02:11)
;
_computing_data_reduction
;
CrysAlisPro, Agilent Technologies,
Version 1.171.35.19 (release 27-10-2011 CrysAlis171 .NET)
(compiled Oct 27 2011,15:02:11)
;
_computing_structure_refinement 'SHELXL-2016/6 (Sheldrick, 2016)'
_diffrn_ambient_temperature 130.0(1)
_diffrn_measured_fraction_theta_full 0.998
_diffrn_measured_fraction_theta_max 0.856
_diffrn_measurement_device_type 'SuperNova, Dual, Cu at zero, Atlas'
_diffrn_measurement_method '\w scans'
_diffrn_radiation_monochromator mirror
_diffrn_radiation_source 'SuperNova (Mo) X-ray Source'
_diffrn_radiation_type 'Mo K\a'
_diffrn_radiation_wavelength 0.7107
_diffrn_reflns_av_R_equivalents 0.0193
_diffrn_reflns_av_unetI/netI 0.0293
_diffrn_reflns_Laue_measured_fraction_full 0.998
_diffrn_reflns_Laue_measured_fraction_max 0.856
_diffrn_reflns_limit_h_max 10
_diffrn_reflns_limit_h_min -10
_diffrn_reflns_limit_k_max 14
_diffrn_reflns_limit_k_min -14
_diffrn_reflns_limit_l_max 18
_diffrn_reflns_limit_l_min -15
_diffrn_reflns_number 9632
_diffrn_reflns_point_group_measured_fraction_full 0.998
_diffrn_reflns_point_group_measured_fraction_max 0.856
_diffrn_reflns_theta_full 25.242
_diffrn_reflns_theta_max 29.145
_diffrn_reflns_theta_min 2.971
_exptl_absorpt_coefficient_mu 0.096
_exptl_absorpt_correction_T_max 1.00000
_exptl_absorpt_correction_T_min 0.92976
_exptl_absorpt_correction_type multi-scan
_exptl_absorpt_process_details
;
CrysAlisPro, Agilent Technologies,
Version 1.171.35.19 (release 27-10-2011 CrysAlis171 .NET)
(compiled Oct 27 2011,15:02:11)
Empirical absorption correction using spherical harmonics,
 implemented in SCALE3 ABSPACK scaling algorithm.
;
_exptl_crystal_colour colourless
_exptl_crystal_density_diffrn 1.417
_exptl_crystal_description block
_exptl_crystal_F_000 472
_exptl_crystal_size_max 0.6097
_exptl_crystal_size_mid 0.4764
_exptl_crystal_size_min 0.3236
_refine_diff_density_max 0.263
_refine_diff_density_min -0.236
_refine_diff_density_rms 0.047
_refine_ls_extinction_method none
_refine_ls_goodness_of_fit_ref 1.046
_refine_ls_hydrogen_treatment mixed
_refine_ls_matrix_type full
_refine_ls_number_parameters 315
_refine_ls_number_reflns 4904
_refine_ls_number_restraints 0
_refine_ls_restrained_S_all 1.046
_refine_ls_R_factor_all 0.0506
_refine_ls_R_factor_gt 0.0398
_refine_ls_shift/su_max 0.000
_refine_ls_shift/su_mean 0.000
_refine_ls_structure_factor_coef Fsqd
_refine_ls_weighting_details 'w=1/[\s^2^(Fo^2^)+(0.0473P)^2^+0.2845P] where P=(Fo^2^+2Fc^2^)/3'
_refine_ls_weighting_scheme calc
_refine_ls_wR_factor_gt 0.0969
_refine_ls_wR_factor_ref 0.1070
_reflns_Friedel_coverage 0.000
_reflns_number_gt 4057
_reflns_number_total 4904
_reflns_threshold_expression 'I > 2\s(I)'
_cod_data_source_file c7ce00626h2.cif
_cod_data_source_block shelx
_cod_database_code 7228263
_shelx_shelxl_version_number 2016/6
_chemical_oxdiff_usercomment 'Farhat sample 340-A'
_shelx_space_group_comment
;
The symmetry employed for this shelxl refinement is uniquely defined
by the following loop, which should always be used as a source of
symmetry information in preference to the above space-group names.
They are only intended as comments.
;

loop_
_space_group_symop_operation_xyz
'x, y, z'
'-x, -y, -z'

loop_
_atom_site_label
_atom_site_type_symbol
_atom_site_fract_x
_atom_site_fract_y
_atom_site_fract_z
_atom_site_U_iso_or_equiv
_atom_site_adp_type
_atom_site_occupancy
_atom_site_site_symmetry_order
_atom_site_calc_flag
_atom_site_refinement_flags_posn
_atom_site_refinement_flags_adp
H3B H 0.748(2) 0.0495(16) 0.4385(14) 0.034(4) Uiso 1 1 d . .
H3A H 0.192(2) 0.5166(16) 0.0364(14) 0.038(4) Uiso 1 1 d . .
N3 N 0.14866(14) 0.49300(10) 0.10733(8) 0.0204(2) Uani 1 1 d . .
C8 C -0.01450(15) 0.70279(12) 0.07143(10) 0.0186(3) Uani 1 1 d . .
N2 N 0.21279(14) 0.37553(11) 0.17531(8) 0.0226(2) Uani 1 1 d . .
O1 O -0.00879(12) 0.54501(9) 0.24673(7) 0.0266(2) Uani 1 1 d . .
N1 N 0.36013(13) 0.44516(10) -0.05620(8) 0.0209(2) Uani 1 1 d . .
C7 C 0.04108(15) 0.57361(12) 0.15057(10) 0.0196(3) Uani 1 1 d . .
C1 C 0.40395(15) 0.33116(12) 0.02037(10) 0.0195(3) Uani 1 1 d . .
C5 C 0.43624(16) 0.46407(13) -0.15696(10) 0.0231(3) Uani 1 1 d . .
H5 H 0.409096 0.542720 -0.210193 0.028 Uiso 1 1 calc R U
C9 C 0.04605(16) 0.74720(13) -0.03765(10) 0.0220(3) Uani 1 1 d . .
H9 H 0.127585 0.696058 -0.067742 0.026 Uiso 1 1 calc R U
C12 C -0.13464(16) 0.78472(13) 0.11141(10) 0.0228(3) Uani 1 1 d . .
H12 H -0.176696 0.759395 0.184324 0.027 Uiso 1 1 calc R U
C10 C -0.01725(16) 0.86915(13) -0.10085(10) 0.0248(3) Uani 1 1 d . .
H10 H 0.025020 0.897947 -0.173800 0.030 Uiso 1 1 calc R U
C11 C -0.19066(17) 0.90439(13) 0.04120(11) 0.0271(3) Uani 1 1 d . .
H11 H -0.272221 0.957587 0.069100 0.033 Uiso 1 1 calc R U
C6 C 0.32650(16) 0.30642(12) 0.13256(10) 0.0219(3) Uani 1 1 d . .
H6 H 0.366419 0.227388 0.180912 0.026 Uiso 1 1 calc R U
N4 N -0.13510(14) 0.94840(11) -0.06410(9) 0.0270(3) Uani 1 1 d . .
C4 C 0.55353(16) 0.37276(14) -0.18645(11) 0.0252(3) Uani 1 1 d . .
H4 H 0.602519 0.389772 -0.257721 0.030 Uiso 1 1 calc R U
C2 C 0.52127(16) 0.23515(13) -0.00287(11) 0.0235(3) Uani 1 1 d . .
H2 H 0.549000 0.157800 0.051608 0.028 Uiso 1 1 calc R U
C3 C 0.59608(16) 0.25611(14) -0.10789(11) 0.0259(3) Uani 1 1 d . .
H3 H 0.673644 0.192826 -0.125333 0.031 Uiso 1 1 calc R U
O1' O 0.60568(13) 0.03910(10) 0.24548(8) 0.0310(2) Uani 1 1 d . .
N1' N 0.82530(13) 0.11056(10) 0.53620(8) 0.0218(2) Uani 1 1 d . .
N3' N 0.72254(13) 0.07725(10) 0.37267(9) 0.0203(2) Uani 1 1 d . .
C8' C 0.64071(14) -0.13440(12) 0.41078(9) 0.0180(2) Uani 1 1 d . .
C9' C 0.68079(16) -0.18051(13) 0.51529(10) 0.0214(3) Uani 1 1 d . .
H9' H 0.713557 -0.125316 0.543859 0.026 Uiso 1 1 calc R U
C1' C 0.84265(15) 0.23234(12) 0.46676(10) 0.0203(3) Uani 1 1 d . .
N2' N 0.75423(14) 0.20188(11) 0.30923(9) 0.0236(2) Uani 1 1 d . .
N4' N 0.62460(15) -0.39496(11) 0.54099(9) 0.0267(3) Uani 1 1 d . .
C12' C 0.59040(15) -0.22138(13) 0.37353(10) 0.0207(3) Uani 1 1 d . .
H12' H 0.561018 -0.194277 0.304305 0.025 Uiso 1 1 calc R U
C5' C 0.85043(16) 0.08335(13) 0.63760(10) 0.0243(3) Uani 1 1 d . .
H5' H 0.837946 -0.000098 0.686178 0.029 Uiso 1 1 calc R U
C7' C 0.65265(15) 0.00235(12) 0.33447(10) 0.0200(3) Uani 1 1 d . .
C6' C 0.81201(16) 0.26687(13) 0.35497(10) 0.0233(3) Uani 1 1 d . .
H6' H 0.838825 0.349377 0.309812 0.028 Uiso 1 1 calc R U
C2' C 0.88482(16) 0.32790(13) 0.49780(11) 0.0243(3) Uani 1 1 d . .
H2' H 0.895590 0.411060 0.448289 0.029 Uiso 1 1 calc R U
C10' C 0.67121(17) -0.31030(13) 0.57652(10) 0.0249(3) Uani 1 1 d . .
H10' H 0.698855 -0.339967 0.646299 0.030 Uiso 1 1 calc R U
C11' C 0.58446(17) -0.34892(14) 0.44058(11) 0.0257(3) Uani 1 1 d . .
H11' H 0.550586 -0.405977 0.414300 0.031 Uiso 1 1 calc R U
C4' C 0.89404(16) 0.17280(14) 0.67411(11) 0.0257(3) Uani 1 1 d . .
H4' H 0.911998 0.149352 0.745242 0.031 Uiso 1 1 calc R U
C3' C 0.91049(16) 0.29765(14) 0.60310(11) 0.0264(3) Uani 1 1 d . .
H3' H 0.938257 0.359997 0.625711 0.032 Uiso 1 1 calc R U

loop_
_atom_site_aniso_label
_atom_site_aniso_U_11
_atom_site_aniso_U_22
_atom_site_aniso_U_33
_atom_site_aniso_U_23
_atom_site_aniso_U_13
_atom_site_aniso_U_12
N3 0.0267(5) 0.0172(6) 0.0163(5) -0.0050(4) -0.0050(4) 0.0003(4)
C8 0.0190(5) 0.0186(6) 0.0201(6) -0.0078(5) -0.0041(4) -0.0036(4)
N2 0.0296(5) 0.0186(6) 0.0187(5) -0.0049(4) -0.0068(4) -0.0001(4)
O1 0.0365(5) 0.0236(5) 0.0181(5) -0.0070(4) 0.0006(4) -0.0044(4)
N1 0.0229(5) 0.0193(6) 0.0195(5) -0.0047(4) -0.0055(4) -0.0015(4)
C7 0.0216(5) 0.0200(7) 0.0194(6) -0.0081(5) -0.0033(4) -0.0051(4)
C1 0.0211(5) 0.0178(6) 0.0202(6) -0.0060(5) -0.0062(4) -0.0023(4)
C5 0.0244(6) 0.0226(7) 0.0200(6) -0.0032(5) -0.0056(5) -0.0040(5)
C9 0.0218(6) 0.0220(7) 0.0222(6) -0.0088(5) -0.0029(5) 0.0000(5)
C12 0.0232(6) 0.0241(7) 0.0227(6) -0.0108(5) -0.0005(5) -0.0041(5)
C10 0.0259(6) 0.0239(7) 0.0216(6) -0.0043(5) -0.0030(5) -0.0034(5)
C11 0.0268(6) 0.0226(7) 0.0330(7) -0.0133(6) -0.0028(5) 0.0021(5)
C6 0.0287(6) 0.0171(6) 0.0184(6) -0.0034(5) -0.0078(5) -0.0002(5)
N4 0.0274(5) 0.0206(6) 0.0310(6) -0.0069(5) -0.0060(5) -0.0005(4)
C4 0.0229(6) 0.0327(8) 0.0214(7) -0.0107(6) -0.0019(5) -0.0053(5)
C2 0.0249(6) 0.0187(7) 0.0260(7) -0.0065(5) -0.0070(5) 0.0002(5)
C3 0.0233(6) 0.0281(8) 0.0289(7) -0.0142(6) -0.0030(5) -0.0001(5)
O1' 0.0460(6) 0.0247(5) 0.0224(5) -0.0038(4) -0.0139(4) -0.0051(4)
N1' 0.0244(5) 0.0188(6) 0.0204(5) -0.0049(4) -0.0046(4) -0.0001(4)
N3' 0.0276(5) 0.0148(5) 0.0170(5) -0.0035(4) -0.0047(4) -0.0011(4)
C8' 0.0152(5) 0.0195(6) 0.0185(6) -0.0073(5) -0.0004(4) -0.0002(4)
C9' 0.0247(6) 0.0219(7) 0.0196(6) -0.0088(5) -0.0032(5) -0.0040(5)
C1' 0.0191(5) 0.0193(6) 0.0212(6) -0.0071(5) -0.0013(4) 0.0002(4)
N2' 0.0299(5) 0.0177(6) 0.0205(5) -0.0037(4) -0.0032(4) -0.0031(4)
N4' 0.0346(6) 0.0225(6) 0.0227(6) -0.0053(5) -0.0051(4) -0.0073(5)
C12' 0.0210(5) 0.0239(7) 0.0177(6) -0.0078(5) -0.0027(4) -0.0023(5)
C5' 0.0273(6) 0.0219(7) 0.0211(6) -0.0045(5) -0.0050(5) -0.0010(5)
C7' 0.0203(5) 0.0213(7) 0.0175(6) -0.0072(5) -0.0020(4) 0.0006(5)
C6' 0.0286(6) 0.0163(6) 0.0214(6) -0.0026(5) -0.0026(5) -0.0035(5)
C2' 0.0252(6) 0.0204(7) 0.0267(7) -0.0086(5) -0.0011(5) -0.0029(5)
C10' 0.0304(6) 0.0248(7) 0.0183(6) -0.0049(5) -0.0048(5) -0.0053(5)
C11' 0.0309(6) 0.0247(7) 0.0246(7) -0.0104(6) -0.0034(5) -0.0075(5)
C4' 0.0234(6) 0.0346(8) 0.0206(6) -0.0126(6) -0.0030(5) -0.0001(5)
C3' 0.0247(6) 0.0286(8) 0.0308(7) -0.0171(6) -0.0012(5) -0.0030(5)

loop_
_atom_type_symbol
_atom_type_description
_atom_type_scat_dispersion_real
_atom_type_scat_dispersion_imag
_atom_type_scat_source
C C 0.0033 0.0016 'International Tables Vol C Tables 4.2.6.8 and 6.1.1.4'
H H 0.0000 0.0000 'International Tables Vol C Tables 4.2.6.8 and 6.1.1.4'
N N 0.0061 0.0033 'International Tables Vol C Tables 4.2.6.8 and 6.1.1.4'
O O 0.0106 0.0060 'International Tables Vol C Tables 4.2.6.8 and 6.1.1.4'

loop_
_geom_angle_atom_site_label_1
_geom_angle_atom_site_label_2
_geom_angle_atom_site_label_3
_geom_angle
C7 N3 N2 118.54(10)
C9 C8 C12 117.71(12)
C9 C8 C7 125.24(11)
C12 C8 C7 117.04(11)
C6 N2 N3 116.94(10)
C5 N1 C1 117.33(11)
O1 C7 N3 123.55(12)
O1 C7 C8 121.24(11)
N3 C7 C8 115.21(10)
N1 C1 C2 122.42(11)
N1 C1 C6 119.50(11)
C2 C1 C6 118.08(11)
N1 C5 C4 123.57(12)
C10 C9 C8 118.68(11)
C11 C12 C8 119.01(12)
N4 C10 C9 124.42(12)
N4 C11 C12 124.14(12)
N2 C6 C1 130.91(12)
C11 N4 C10 116.02(11)
C3 C4 C5 118.69(12)
C3 C2 C1 119.20(12)
C4 C3 C2 118.77(12)
C5' N1' C1' 117.62(12)
C7' N3' N2' 120.85(11)
C12' C8' C9' 117.62(12)
C12' C8' C7' 117.83(11)
C9' C8' C7' 124.52(11)
C8' C9' C10' 119.01(12)
N1' C1' C2' 122.25(12)
N1' C1' C6' 119.27(12)
C2' C1' C6' 118.47(12)
C6' N2' N3' 115.89(11)
C10' N4' C11' 116.56(12)
C11' C12' C8' 119.21(12)
N1' C5' C4' 123.42(13)
O1' C7' N3' 124.38(12)
O1' C7' C8' 121.53(12)
N3' C7' C8' 114.07(11)
N2' C6' C1' 130.73(12)
C3' C2' C1' 119.19(13)
N4' C10' C9' 123.78(12)
N4' C11' C12' 123.81(13)
C3' C4' C5' 118.88(12)
C2' C3' C4' 118.63(13)

loop_
_geom_bond_atom_site_label_1
_geom_bond_atom_site_label_2
_geom_bond_distance
N3 C7 1.3596(16)
N3 N2 1.3736(15)
C8 C9 1.3865(17)
C8 C12 1.3902(17)
C8 C7 1.4995(18)
N2 C6 1.2859(16)
O1 C7 1.2224(15)
N1 C5 1.3369(16)
N1 C1 1.3523(16)
C1 C2 1.3914(17)
C1 C6 1.4676(17)
C5 C4 1.3875(18)
C9 C10 1.3839(18)
C12 C11 1.3822(19)
C10 N4 1.3375(17)
C11 N4 1.3343(18)
C4 C3 1.3809(19)
C2 C3 1.3819(18)
O1' C7' 1.2216(15)
N1' C5' 1.3356(17)
N1' C1' 1.3504(17)
N3' C7' 1.3544(17)
N3' N2' 1.3742(15)
C8' C12' 1.3870(18)
C8' C9' 1.3882(17)
C8' C7' 1.5033(18)
C9' C10' 1.3887(19)
C1' C2' 1.3924(18)
C1' C6' 1.4707(18)
N2' C6' 1.2876(17)
N4' C10' 1.3352(18)
N4' C11' 1.3375(17)
C12' C11' 1.3834(19)
C5' C4' 1.3829(19)
C2' C3' 1.3821(19)
C4' C3' 1.382(2)

loop_
_geom_hbond_atom_site_label_D
_geom_hbond_atom_site_label_H
_geom_hbond_atom_site_label_A
_geom_hbond_distance_DH
_geom_hbond_distance_HA
_geom_hbond_distance_DA
_geom_hbond_angle_DHA
_geom_hbond_site_symmetry_A
N3 H3A N1 0.910(17) 1.936(16) 2.6804(15) 137.8(15) .
C6 H6 O1' 0.93 2.57 3.4219(17) 152.5 .
C2 H2 O1' 0.93 2.55 3.3741(18) 148.6 .
C6' H6' O1 0.93 2.44 3.3119(18) 156.3 1_655
C2' H2' O1 0.93 2.61 3.4027(18) 143.8 1_655
C10' H10' N2 0.93 2.50 3.4176(18) 168.8 2_656
C11' H11' N4' 0.93 2.61 3.4153(19) 145.8 2_646

loop_
_geom_torsion_atom_site_label_1
_geom_torsion_atom_site_label_2
_geom_torsion_atom_site_label_3
_geom_torsion_atom_site_label_4
_geom_torsion
C7 N3 N2 C6 -174.03(11)
N2 N3 C7 O1 -3.53(18)
N2 N3 C7 C8 176.58(10)
C9 C8 C7 O1 174.80(12)
C12 C8 C7 O1 -4.33(18)
C9 C8 C7 N3 -5.31(18)
C12 C8 C7 N3 175.56(11)
C5 N1 C1 C2 -0.86(18)
C5 N1 C1 C6 178.95(11)
C1 N1 C5 C4 1.25(19)
C12 C8 C9 C10 -0.76(18)
C7 C8 C9 C10 -179.89(11)
C9 C8 C12 C11 1.32(18)
C7 C8 C12 C11 -179.49(11)
C8 C9 C10 N4 -0.4(2)
C8 C12 C11 N4 -0.8(2)
N3 N2 C6 C1 0.4(2)
N1 C1 C6 N2 2.4(2)
C2 C1 C6 N2 -177.81(13)
C12 C11 N4 C10 -0.3(2)
C9 C10 N4 C11 0.9(2)
N1 C5 C4 C3 -0.6(2)
N1 C1 C2 C3 -0.15(19)
C6 C1 C2 C3 -179.97(11)
C5 C4 C3 C2 -0.46(19)
C1 C2 C3 C4 0.81(19)
C12' C8' C9' C10' 0.87(16)
C7' C8' C9' C10' -177.49(10)
C5' N1' C1' C2' -0.11(17)
C5' N1' C1' C6' -178.62(10)
C7' N3' N2' C6' 176.48(11)
C9' C8' C12' C11' -0.79(16)
C7' C8' C12' C11' 177.68(10)
C1' N1' C5' C4' -0.45(18)
N2' N3' C7' O1' -3.41(18)
N2' N3' C7' C8' 175.15(9)
C12' C8' C7' O1' 5.98(16)
C9' C8' C7' O1' -175.67(11)
C12' C8' C7' N3' -172.62(10)
C9' C8' C7' N3' 5.73(16)
N3' N2' C6' C1' -3.33(19)
N1' C1' C6' N2' 6.7(2)
C2' C1' C6' N2' -171.88(12)
N1' C1' C2' C3' 0.19(18)
C6' C1' C2' C3' 178.71(11)
C11' N4' C10' C9' -0.47(19)
C8' C9' C10' N4' -0.25(19)
C10' N4' C11' C12' 0.56(19)
C8' C12' C11' N4' 0.07(19)
N1' C5' C4' C3' 0.92(19)
C1' C2' C3' C4' 0.27(18)
C5' C4' C3' C2' -0.79(18)
